data_4506908
loop_
_publ_author_name
'Dong, Baoli'
'Wang, Mingliang'
'Xu, Chunxiang'
'Feng, Qi'
'Wang, Yan'

_publ_section_title
;
 Tuning Solid-State Fluorescence of a Twisted \p-Conjugated Molecule by
 Regulating the Arrangement of Anthracene Fluorophores
;
_journal_issue 12
_journal_name_full 'Crystal Growth &amp; Design'
_journal_page_first 5986
_journal_paper_doi 10.1021/cg301055j
_journal_volume 12
_journal_year 2012
_chemical_formula_moiety 'C26 H22 O2 N2, C2 H4 O2'
_chemical_formula_sum 'C28 H26 N2 O4'
_chemical_formula_weight 454.51
_chemical_name_systematic
; 
 1-(5-(anthracen-10-yl)-3-(4-methoxyphenyl)-4,5-dihydropyrazol-1-yl)ethanone, acetic acid solvate
;
_space_group_IT_number 2
_symmetry_cell_setting triclinic
_symmetry_space_group_name_Hall '-P 1'
_symmetry_space_group_name_H-M 'P -1'
_atom_sites_solution_hydrogens geom
_atom_sites_solution_primary direct
_atom_sites_solution_secondary difmap
_audit_creation_method SHELXL-97
_cell_angle_alpha 86.649(3)
_cell_angle_beta 76.491(3)
_cell_angle_gamma 70.242(3)
_cell_formula_units_Z 2
_cell_length_a 8.2824(19)
_cell_length_b 11.048(3)
_cell_length_c 14.035(3)
_cell_measurement_reflns_used 3824
_cell_measurement_temperature 296(2)
_cell_measurement_theta_max 24.800
_cell_measurement_theta_min 1.5000
_cell_volume 1174.9(5)
_computing_cell_refinement 'SAINT (Bruker, 2007)'
_computing_data_collection 'APEX2 (Bruker, 2007)'
_computing_data_reduction 'SAINT (Bruker, 2007)'
_computing_molecular_graphics '<i>SHELXTL/PC</i> (Sheldrick, 2008) '
_computing_publication_material '<i>SHELXTL/PC</i> '
_computing_structure_refinement '<i>SHELXL-97</i> (Sheldrick, 2008)'
_computing_structure_solution '<i>SHELXS-97</i> (Sheldrick, 2008)'
_diffrn_ambient_temperature 296(2)
_diffrn_measured_fraction_theta_full 0.991
_diffrn_measured_fraction_theta_max 0.991
_diffrn_measurement_device_type 'Bruker APEXII CCD'
_diffrn_measurement_method '\f and \w'
_diffrn_radiation_monochromator graphite
_diffrn_radiation_source 'fine-focus sealed tube'
_diffrn_radiation_type MoK\a
_diffrn_radiation_wavelength 0.71073
_diffrn_reflns_av_R_equivalents 0.0310
_diffrn_reflns_av_sigmaI/netI 0.0403
_diffrn_reflns_limit_h_max 9
_diffrn_reflns_limit_h_min -9
_diffrn_reflns_limit_k_max 13
_diffrn_reflns_limit_k_min -13
_diffrn_reflns_limit_l_max 16
_diffrn_reflns_limit_l_min -16
_diffrn_reflns_number 8216
_diffrn_reflns_theta_full 24.80
_diffrn_reflns_theta_max 24.80
_diffrn_reflns_theta_min 1.49
_exptl_absorpt_coefficient_mu 0.086
_exptl_absorpt_correction_T_max 0.9831
_exptl_absorpt_correction_T_min 0.9798
_exptl_absorpt_correction_type multi-scan
_exptl_absorpt_process_details '(SADABS; Bruker, 2001)'
_exptl_crystal_colour Yellow
_exptl_crystal_density_diffrn 1.285
_exptl_crystal_density_method 'not measured'
_exptl_crystal_description Prism
_exptl_crystal_F_000 480
_exptl_crystal_size_max 0.30
_exptl_crystal_size_mid 0.20
_exptl_crystal_size_min 0.20
_refine_diff_density_max 0.176
_refine_diff_density_min -0.154
_refine_diff_density_rms 0.036
_refine_ls_extinction_coef 0.137(10)
_refine_ls_extinction_expression Fc^*^=kFc[1+0.001xFc^2^\l^3^/sin(2\q)]^-1/4^
_refine_ls_extinction_method SHELXL
_refine_ls_goodness_of_fit_ref 1.062
_refine_ls_hydrogen_treatment constr
_refine_ls_matrix_type full
_refine_ls_number_parameters 309
_refine_ls_number_reflns 4003
_refine_ls_number_restraints 1
_refine_ls_restrained_S_all 1.169
_refine_ls_R_factor_all 0.0606
_refine_ls_R_factor_gt 0.0474
_refine_ls_shift/su_max 0.000
_refine_ls_shift/su_mean 0.000
_refine_ls_structure_factor_coef Fsqd
_refine_ls_weighting_details 'calc w=1/[\s^2^(Fo^2^)+(0.0908P)^2^+0.0315P] where P=(Fo^2^+2Fc^2^)/3'
_refine_ls_weighting_scheme calc
_refine_ls_wR_factor_gt 0.1428
_refine_ls_wR_factor_ref 0.1528
_reflns_number_gt 3039
_reflns_number_total 4003
_reflns_threshold_expression >2sigma(I)
_cod_data_source_file cg301055j_si_003.cif
_cod_data_source_block 3_acetic_acid_solvate
_cod_original_cell_volume 1174.8(5)
_cod_original_sg_symbol_H-M P-1
_cod_database_code 4506908

loop_
_symmetry_equiv_pos_as_xyz
'x, y, z'
'-x, -y, -z'

loop_
_atom_site_label
_atom_site_type_symbol
_atom_site_fract_x
_atom_site_fract_y
_atom_site_fract_z
_atom_site_U_iso_or_equiv
_atom_site_adp_type
_atom_site_occupancy
_atom_site_symmetry_multiplicity
_atom_site_calc_flag
_atom_site_refinement_flags
N1 N 0.3584(2) 0.85293(14) 0.38000(10) 0.0519(4) Uani 1 1 d .
N2 N 0.2950(2) 0.94010(14) 0.45834(10) 0.0520(4) Uani 1 1 d .
C20 C 0.1015(2) 1.15492(17) 0.50124(12) 0.0475(4) Uani 1 1 d .
O2 O -0.1143(2) 1.46399(14) 0.69913(10) 0.0764(5) Uani 1 1 d .
O1 O 0.50089(19) 0.65407(13) 0.31972(10) 0.0709(4) Uani 1 1 d .
C17 C 0.1833(2) 1.04299(17) 0.43408(12) 0.0478(4) Uani 1 1 d .
C23 C -0.0486(3) 1.36618(19) 0.63110(14) 0.0566(5) Uani 1 1 d .
C21 C -0.0255(2) 1.26430(18) 0.47999(13) 0.0555(5) Uani 1 1 d .
H8A H -0.0613 1.2675 0.4215 0.067 Uiso 1 1 calc R
C24 C 0.0797(3) 1.2577(2) 0.65285(14) 0.0640(6) Uani 1 1 d .
H9A H 0.1159 1.2550 0.7111 0.077 Uiso 1 1 calc R
C6 C 0.4135(2) 0.89145(17) 0.19913(12) 0.0497(5) Uani 1 1 d .
C18 C 0.4588(2) 0.73113(18) 0.38906(14) 0.0563(5) Uani 1 1 d .
C22 C -0.1008(3) 1.36943(19) 0.54410(13) 0.0594(5) Uani 1 1 d .
H12A H -0.1865 1.4423 0.5286 0.071 Uiso 1 1 calc R
C5 C 0.5418(2) 0.95204(18) 0.18958(13) 0.0537(5) Uani 1 1 d .
C25 C 0.1542(3) 1.15377(19) 0.58904(14) 0.0589(5) Uani 1 1 d .
H14A H 0.2411 1.0815 0.6044 0.071 Uiso 1 1 calc R
C4 C 0.5475(3) 1.03486(19) 0.26187(14) 0.0585(5) Uani 1 1 d .
H15A H 0.4623 1.0508 0.3204 0.070 Uiso 1 1 calc R
C15 C 0.2767(2) 0.90208(17) 0.29523(12) 0.0506(5) Uani 1 1 d .
H16A H 0.2047 0.8502 0.2881 0.061 Uiso 1 1 calc RD
O4 O 0.7462(2) 0.42565(15) 0.30295(12) 0.0874(5) Uani 1 1 d .
H4 H 0.6706 0.4959 0.3009 0.131 Uiso 1 1 calc R
C12 C 0.5526(3) 0.7968(2) 0.03344(14) 0.0689(6) Uani 1 1 d .
C7 C 0.4152(3) 0.81610(19) 0.12105(13) 0.0592(5) Uani 1 1 d .
C16 C 0.1520(2) 1.03643(18) 0.33323(13) 0.0532(5) Uani 1 1 d .
H20A H 0.1817 1.1029 0.2920 0.064 Uiso 1 1 calc R
H20B H 0.0304 1.0450 0.3365 0.064 Uiso 1 1 calc R
C28 C 0.8682(3) 0.4036(2) 0.22036(17) 0.0681(6) Uani 1 1 d .
O3 O 0.9862(2) 0.30306(17) 0.20794(15) 0.1023(6) Uani 1 1 d .
C14 C 0.6785(3) 0.9295(2) 0.10133(15) 0.0718(6) Uani 1 1 d .
C26 C -0.2587(3) 1.5726(2) 0.68552(18) 0.0822(7) Uani 1 1 d .
H24A H -0.2912 1.6335 0.7386 0.123 Uiso 1 1 calc R
H24B H -0.3569 1.5458 0.6841 0.123 Uiso 1 1 calc R
H24C H -0.2256 1.6121 0.6247 0.123 Uiso 1 1 calc R
C13 C 0.6798(3) 0.8521(3) 0.02722(16) 0.0817(7) Uani 1 1 d .
H25A H 0.7702 0.8370 -0.0289 0.098 Uiso 1 1 calc R
C19 C 0.5145(3) 0.6940(2) 0.48354(15) 0.0725(6) Uani 1 1 d .
H26A H 0.5848 0.6045 0.4803 0.109 Uiso 1 1 calc R
H26B H 0.4121 0.7088 0.5363 0.109 Uiso 1 1 calc R
H26C H 0.5825 0.7447 0.4947 0.109 Uiso 1 1 calc R
C3 C 0.6736(3) 1.0914(2) 0.24802(16) 0.0740(6) Uani 1 1 d .
H27A H 0.6706 1.1476 0.2957 0.089 Uiso 1 1 calc R
C8 C 0.2893(4) 0.7539(3) 0.12126(17) 0.0877(8) Uani 1 1 d .
H28A H 0.1968 0.7644 0.1759 0.105 Uiso 1 1 calc RD
C27 C 0.8501(3) 0.5082(2) 0.14853(17) 0.0845(7) Uani 1 1 d .
H29A H 0.9456 0.4817 0.0918 0.127 Uiso 1 1 calc R
H29B H 0.8526 0.5838 0.1777 0.127 Uiso 1 1 calc R
H29C H 0.7402 0.5271 0.1295 0.127 Uiso 1 1 calc R
C2 C 0.8078(4) 1.0657(3) 0.1627(2) 0.1021(9) Uani 1 1 d .
H30A H 0.8952 1.1030 0.1544 0.123 Uiso 1 1 calc R
C1 C 0.8097(4) 0.9873(3) 0.0931(2) 0.1090(10) Uani 1 1 d .
H31A H 0.9006 0.9702 0.0371 0.131 Uiso 1 1 calc R
C11 C 0.5566(4) 0.7189(3) -0.04461(17) 0.0978(9) Uani 1 1 d .
H32A H 0.6462 0.7065 -0.1010 0.117 Uiso 1 1 calc R
C10 C 0.4346(5) 0.6628(3) -0.0390(2) 0.1195(12) Uani 1 1 d .
H33A H 0.4395 0.6121 -0.0909 0.143 Uiso 1 1 calc R
C9 C 0.2997(5) 0.6813(3) 0.0457(2) 0.1186(12) Uani 1 1 d .
H34A H 0.2152 0.6421 0.0495 0.142 Uiso 1 1 calc R

loop_
_atom_site_aniso_label
_atom_site_aniso_U_11
_atom_site_aniso_U_22
_atom_site_aniso_U_33
_atom_site_aniso_U_23
_atom_site_aniso_U_13
_atom_site_aniso_U_12
N1 0.0544(9) 0.0496(9) 0.0423(8) 0.0019(6) -0.0023(7) -0.0115(7)
N2 0.0539(9) 0.0525(9) 0.0424(8) 0.0005(7) -0.0031(7) -0.0138(8)
C20 0.0438(10) 0.0509(10) 0.0459(9) -0.0003(8) -0.0041(7) -0.0174(8)
O2 0.0856(11) 0.0718(10) 0.0678(9) -0.0231(7) -0.0162(8) -0.0180(8)
O1 0.0723(10) 0.0560(8) 0.0666(9) -0.0046(7) -0.0040(7) -0.0057(7)
C17 0.0419(10) 0.0527(11) 0.0458(9) 0.0018(8) -0.0032(7) -0.0169(8)
C23 0.0567(12) 0.0598(12) 0.0527(11) -0.0081(9) -0.0047(9) -0.0222(10)
C21 0.0545(12) 0.0589(11) 0.0496(10) -0.0049(8) -0.0114(9) -0.0138(9)
C24 0.0701(14) 0.0732(14) 0.0527(11) -0.0049(10) -0.0199(10) -0.0242(11)
C6 0.0499(11) 0.0496(10) 0.0442(9) 0.0023(7) -0.0073(8) -0.0123(8)
C18 0.0509(11) 0.0527(11) 0.0531(11) 0.0013(9) 0.0020(8) -0.0109(9)
C22 0.0586(12) 0.0569(11) 0.0561(11) -0.0060(9) -0.0116(9) -0.0109(9)
C5 0.0507(11) 0.0599(11) 0.0469(10) 0.0074(8) -0.0077(8) -0.0171(9)
C25 0.0588(12) 0.0588(12) 0.0581(11) 0.0007(9) -0.0185(9) -0.0149(10)
C4 0.0597(12) 0.0655(12) 0.0516(11) 0.0064(9) -0.0103(9) -0.0252(10)
C15 0.0497(11) 0.0525(10) 0.0462(10) -0.0006(8) -0.0061(8) -0.0156(9)
O4 0.0839(12) 0.0666(10) 0.0860(11) 0.0180(8) -0.0021(9) -0.0063(8)
C12 0.0775(15) 0.0752(14) 0.0461(11) -0.0044(10) -0.0034(10) -0.0216(12)
C7 0.0656(13) 0.0605(12) 0.0466(11) -0.0009(9) -0.0088(9) -0.0174(10)
C16 0.0487(11) 0.0554(11) 0.0511(10) -0.0023(8) -0.0090(8) -0.0128(9)
C28 0.0684(15) 0.0585(13) 0.0738(14) -0.0096(10) -0.0163(11) -0.0149(12)
O3 0.0938(13) 0.0716(11) 0.1165(15) -0.0161(10) -0.0200(11) 0.0047(10)
C14 0.0656(14) 0.0913(16) 0.0563(12) -0.0008(11) 0.0041(10) -0.0352(12)
C26 0.0800(16) 0.0728(15) 0.0792(15) -0.0268(12) -0.0049(12) -0.0110(13)
C13 0.0780(16) 0.1028(18) 0.0519(12) -0.0075(12) 0.0118(11) -0.0307(14)
C19 0.0721(15) 0.0648(13) 0.0667(13) 0.0131(10) -0.0156(11) -0.0070(11)
C3 0.0764(15) 0.0873(16) 0.0696(14) 0.0075(12) -0.0163(12) -0.0429(13)
C8 0.0976(19) 0.109(2) 0.0672(14) -0.0201(13) -0.0031(13) -0.0558(16)
C27 0.0948(18) 0.0906(17) 0.0618(13) -0.0005(12) -0.0102(12) -0.0277(14)
C2 0.096(2) 0.143(3) 0.0893(19) 0.0042(18) -0.0002(15) -0.0821(19)
C1 0.094(2) 0.158(3) 0.0824(18) -0.0143(18) 0.0219(15) -0.076(2)
C11 0.122(2) 0.115(2) 0.0512(13) -0.0238(13) 0.0005(14) -0.0423(19)
C10 0.153(3) 0.145(3) 0.0734(18) -0.0421(18) -0.0048(18) -0.073(3)
C9 0.145(3) 0.155(3) 0.0836(18) -0.0371(19) -0.0036(18) -0.095(2)

loop_
_atom_type_symbol
_atom_type_description
_atom_type_scat_dispersion_real
_atom_type_scat_dispersion_imag
_atom_type_scat_source
C C 0.0033 0.0016 'International Tables Vol C Tables 4.2.6.8 and 6.1.1.4'
H H 0.0000 0.0000 'International Tables Vol C Tables 4.2.6.8 and 6.1.1.4'
N N 0.0061 0.0033 'International Tables Vol C Tables 4.2.6.8 and 6.1.1.4'
O O 0.0106 0.0060 'International Tables Vol C Tables 4.2.6.8 and 6.1.1.4'

loop_
_geom_angle_atom_site_label_1
_geom_angle_atom_site_label_2
_geom_angle_atom_site_label_3
_geom_angle
C18 N1 N2 121.29(15)
C18 N1 C15 124.79(15)
N2 N1 C15 112.97(13)
C17 N2 N1 108.32(14)
C21 C20 C25 118.01(16)
C21 C20 C17 121.98(16)
C25 C20 C17 120.00(17)
C23 O2 C26 118.37(16)
N2 C17 C20 120.34(16)
N2 C17 C16 114.24(15)
C20 C17 C16 125.40(16)
O2 C23 C24 115.91(17)
O2 C23 C22 124.75(19)
C24 C23 C22 119.33(17)
C20 C21 C22 121.20(17)
C20 C21 H8A 119.4
C22 C21 H8A 119.4
C25 C24 C23 120.42(18)
C25 C24 H9A 119.8
C23 C24 H9A 119.8
C7 C6 C5 120.12(17)
C7 C6 C15 119.26(16)
C5 C6 C15 120.58(15)
O1 C18 N1 119.10(18)
O1 C18 C19 122.76(18)
N1 C18 C19 118.14(17)
C23 C22 C21 120.07(19)
C23 C22 H12A 120.0
C21 C22 H12A 120.0
C6 C5 C4 124.76(17)
C6 C5 C14 118.78(17)
C4 C5 C14 116.46(18)
C24 C25 C20 120.96(19)
C24 C25 H14A 119.5
C20 C25 H14A 119.5
C3 C4 C5 122.05(19)
C3 C4 H15A 119.0
C5 C4 H15A 119.0
N1 C15 C6 112.58(14)
N1 C15 C16 101.55(13)
C6 C15 C16 118.25(16)
N1 C15 H16A 108.0
C6 C15 H16A 108.0
C16 C15 H16A 108.0
C28 O4 H4 109.5
C13 C12 C11 120.9(2)
C13 C12 C7 119.36(19)
C11 C12 C7 119.7(2)
C6 C7 C8 124.99(18)
C6 C7 C12 119.56(19)
C8 C7 C12 115.45(18)
C17 C16 C15 102.89(15)
C17 C16 H20A 111.2
C15 C16 H20A 111.2
C17 C16 H20B 111.2
C15 C16 H20B 111.2
H20A C16 H20B 109.1
O3 C28 O4 119.3(2)
O3 C28 C27 123.9(2)
O4 C28 C27 116.8(2)
C13 C14 C1 121.6(2)
C13 C14 C5 119.8(2)
C1 C14 C5 118.7(2)
O2 C26 H24A 109.5
O2 C26 H24B 109.5
H24A C26 H24B 109.5
O2 C26 H24C 109.5
H24A C26 H24C 109.5
H24B C26 H24C 109.5
C12 C13 C14 122.3(2)
C12 C13 H25A 118.8
C14 C13 H25A 118.8
C18 C19 H26A 109.5
C18 C19 H26B 109.5
H26A C19 H26B 109.5
C18 C19 H26C 109.5
H26A C19 H26C 109.5
H26B C19 H26C 109.5
C4 C3 C2 120.6(2)
C4 C3 H27A 119.7
C2 C3 H27A 119.7
C9 C8 C7 122.4(2)
C9 C8 H28A 118.8
C7 C8 H28A 118.8
C28 C27 H29A 109.5
C28 C27 H29B 109.5
H29A C27 H29B 109.5
C28 C27 H29C 109.5
H29A C27 H29C 109.5
H29B C27 H29C 109.5
C1 C2 C3 119.7(2)
C1 C2 H30A 120.2
C3 C2 H30A 120.2
C2 C1 C14 122.5(2)
C2 C1 H31A 118.8
C14 C1 H31A 118.8
C10 C11 C12 121.5(2)
C10 C11 H32A 119.2
C12 C11 H32A 119.2
C11 C10 C9 119.4(2)
C11 C10 H33A 120.3
C9 C10 H33A 120.3
C8 C9 C10 121.5(3)
C8 C9 H34A 119.2
C10 C9 H34A 119.2

loop_
_geom_bond_atom_site_label_1
_geom_bond_atom_site_label_2
_geom_bond_distance
N1 C18 1.338(2)
N1 N2 1.3872(19)
N1 C15 1.490(2)
N2 C17 1.287(2)
C20 C21 1.379(3)
C20 C25 1.398(3)
C20 C17 1.466(2)
O2 C23 1.362(2)
O2 C26 1.420(3)
O1 C18 1.237(2)
C17 C16 1.507(2)
C23 C24 1.381(3)
C23 C22 1.382(3)
C21 C22 1.385(2)
C21 H8A 0.9300
C24 C25 1.372(3)
C24 H9A 0.9300
C6 C7 1.409(3)
C6 C5 1.414(3)
C6 C15 1.527(2)
C18 C19 1.495(3)
C22 H12A 0.9300
C5 C4 1.424(3)
C5 C14 1.438(3)
C25 H14A 0.9300
C4 C3 1.361(3)
C4 H15A 0.9300
C15 C16 1.534(3)
C15 H16A 0.9800
O4 C28 1.320(3)
O4 H4 0.8200
C12 C13 1.370(3)
C12 C11 1.420(3)
C12 C7 1.437(3)
C7 C8 1.429(3)
C16 H20A 0.9700
C16 H20B 0.9700
C28 O3 1.196(3)
C28 C27 1.480(3)
C14 C13 1.380(3)
C14 C1 1.416(3)
C26 H24A 0.9600
C26 H24B 0.9600
C26 H24C 0.9600
C13 H25A 0.9300
C19 H26A 0.9600
C19 H26B 0.9600
C19 H26C 0.9600
C3 C2 1.398(3)
C3 H27A 0.9300
C8 C9 1.337(3)
C8 H28A 0.9300
C27 H29A 0.9600
C27 H29B 0.9600
C27 H29C 0.9600
C2 C1 1.337(4)
C2 H30A 0.9300
C1 H31A 0.9300
C11 C10 1.338(4)
C11 H32A 0.9300
C10 C9 1.398(4)
C10 H33A 0.9300
C9 H34A 0.9300
